data_7010580
loop_
_publ_author_name
'Tang, Kaluo'
'Jin, Xianglin'
'Yan, He'
'Xie, Xiangjin'
'Liu, Chunling'
'Gong, Qihuang'

_publ_section_title
;
 Synthesis, crystal structure and optical limiting property of a novel
 octanuclear silver cluster complex with an aryl selenolate ligand
;
_journal_issue 8
_journal_name_full 'Journal of the Chemical Society, Dalton Transactions'
_journal_page_first 1374
_journal_paper_doi 10.1039/b100565k
_journal_year 2001
_chemical_formula_sum 'C120 H184 Ag8 Se8'
_chemical_formula_weight 3121.31
_chemical_name_systematic
; 
? 
;
_space_group_IT_number 2
_symmetry_cell_setting triclinic
_symmetry_space_group_name_Hall '-P 1'
_symmetry_space_group_name_H-M 'P -1'
_atom_sites_solution_hydrogens geom
_atom_sites_solution_primary direct
_atom_sites_solution_secondary difmap
_audit_creation_method SHELXL-97
_cell_angle_alpha 110.70(3)
_cell_angle_beta 90.96(3)
_cell_angle_gamma 96.63(3)
_cell_formula_units_Z 2
_cell_length_a 20.051(4)
_cell_length_b 21.300(4)
_cell_length_c 15.898(3)
_cell_measurement_temperature 293(2)
_cell_volume 6297(3)
_computing_cell_refinement
;Molecular Structure Corporation (1994)
MSC/AFC Diffractometer Control Software
MSC, 3200 Research Forest Drive, The
Woodlands, TX 77381 USA.
;
_computing_data_collection
;Molecular Structure Corporation (1994)
MSC/AFC Diffractometer Control Software
MSC, 3200 Research Forest Drive, The
Woodlands, TX 77381, USA.
;
_computing_data_reduction
;Sheldrick, G. M. (1997) SHELXS97, Program
for the Solution of Crystal Structure,
University of Gottingen, Germany.
;
_computing_molecular_graphics
;Interactive Molecular Graphics XP, Virsion
4.2 for MSDOS (1990), Siemens Analytical
X-ray Instruments Inc., Madison, Wisconsin,
USA.
;
_computing_publication_material
;Sheldrick, G. M. (1997) SHELXL97, Program
for the refinement of Crystal Structure,
University of Gottingen, Germany.
;
_computing_structure_refinement
;Sheldrick, G. M. (1997) SHELXL97, Program
for the Refinement of Crystal Structure,
University of Gottingen, Germany.
;
_computing_structure_solution
;Sheldrick, G. M. (1997) SHELXS97, Program
for the Solution of Crystal Structure,
University of Gottingen, Germany.
;
_diffrn_ambient_temperature 293(2)
_diffrn_detector_area_resol_mean '100x100 microns'
_diffrn_measured_fraction_theta_full 0.977
_diffrn_measured_fraction_theta_max 0.977
_diffrn_measurement_device_type 'Rigaku Raxis'
_diffrn_measurement_method Oscillation
_diffrn_radiation_monochromator graphite
_diffrn_radiation_source 'fine-focus sealed tube'
_diffrn_radiation_type MoK\a
_diffrn_radiation_wavelength 0.71073
_diffrn_reflns_av_R_equivalents 0.0000
_diffrn_reflns_av_sigmaI/netI 0.0993
_diffrn_reflns_limit_h_max 23
_diffrn_reflns_limit_h_min 0
_diffrn_reflns_limit_k_max 25
_diffrn_reflns_limit_k_min -25
_diffrn_reflns_limit_l_max 18
_diffrn_reflns_limit_l_min -18
_diffrn_reflns_number 21676
_diffrn_reflns_theta_full 25.00
_diffrn_reflns_theta_max 25.00
_diffrn_reflns_theta_min 1.03
_exptl_absorpt_coefficient_mu 3.572
_exptl_absorpt_correction_T_max 1.2207
_exptl_absorpt_correction_T_min 0.8605
_exptl_absorpt_correction_type 'ABSCOR by T. HigaSHI, 1995'
_exptl_crystal_colour Yellow
_exptl_crystal_density_diffrn 1.646
_exptl_crystal_density_method 'not measured'
_exptl_crystal_description Block
_exptl_crystal_F_000 3104
_exptl_crystal_size_max 0.50
_exptl_crystal_size_mid 0.30
_exptl_crystal_size_min 0.25
_refine_diff_density_max 1.965
_refine_diff_density_min -1.102
_refine_diff_density_rms 0.168
_refine_ls_extinction_coef 0.00020(6)
_refine_ls_extinction_expression Fc^*^=kFc[1+0.001xFc^2^\l^3^/sin(2\q)]^-1/4^
_refine_ls_extinction_method SHELXL
_refine_ls_goodness_of_fit_ref 0.998
_refine_ls_hydrogen_treatment mixed
_refine_ls_matrix_type full
_refine_ls_number_parameters 1274
_refine_ls_number_reflns 21676
_refine_ls_number_restraints 0
_refine_ls_restrained_S_all 0.998
_refine_ls_R_factor_all 0.0998
_refine_ls_R_factor_gt 0.0608
_refine_ls_shift/su_max 0.014
_refine_ls_shift/su_mean 0.003
_refine_ls_structure_factor_coef Fsqd
_refine_ls_weighting_details 'w=1/[\s^2^(Fo^2^)+(0.0847P)^2^+0.0000P] where P=(Fo^2^+2Fc^2^)/3'
_refine_ls_weighting_scheme calc
_refine_ls_wR_factor_gt 0.1470
_refine_ls_wR_factor_ref 0.1647
_reflns_number_gt 14086
_reflns_number_total 21676
_reflns_threshold_expression >2sigma(I)
_cod_data_source_file b100565k.txt
_cod_data_source_block j136
_cod_depositor_comments
;
The following automatic conversions were performed:
'_symmetry_cell_setting' value 'Triclinic' changed to 'triclinic'
according to '/home/saulius/struct/CIF-dictionaries/cif_core.dic'
dictionary named 'cif_core.dic' version 2.4.1 from 2010-06-29.

Automatic conversion script
Id: cif_fix_enum 1527 2010-12-29 10:47:43Z saulius 

The following automatic conversions were performed:

'_refine_ls_weighting_scheme' value 'calc
w=1/[\s^2^(Fo^2^)+(0.0847P)^2^+0.0000P] where P=(Fo^2^+2Fc^2^)/3' was
changed to 'calc'. New tag '_refine_ls_weighting_details' was
created. The value of the new tag was set to
'w=1/[\s^2^(Fo^2^)+(0.0847P)^2^+0.0000P] where P=(Fo^2^+2Fc^2^)/3'.

Automatic conversion script
Id: cif_fix_values 3143 2015-03-26 13:38:13Z robertas 
;
_cod_original_cell_volume 6297(2)
_cod_database_code 7010580

loop_
_symmetry_equiv_pos_as_xyz
'x, y, z'
'-x, -y, -z'

loop_
_atom_site_label
_atom_site_type_symbol
_atom_site_fract_x
_atom_site_fract_y
_atom_site_fract_z
_atom_site_U_iso_or_equiv
_atom_site_adp_type
_atom_site_occupancy
_atom_site_calc_flag
_atom_site_refinement_flags
_atom_site_disorder_assembly
_atom_site_disorder_group
Ag1 Ag 0.73718(4) 0.32903(4) 0.37547(5) 0.0440(2) Uani 1 d . . .
Ag2 Ag 0.71218(4) 0.11169(4) 0.34113(5) 0.04066(19) Uani 1 d . . .
Ag3 Ag 0.77061(4) 0.18704(4) 0.65102(5) 0.04139(19) Uani 1 d . . .
Ag4 Ag 0.76845(4) 0.38349(4) 0.63678(5) 0.04193(19) Uani 1 d . . .
Ag5 Ag 0.82967(4) 0.25776(4) 0.52293(5) 0.03945(18) Uani 1 d . . .
Ag6 Ag 0.66836(3) 0.25015(4) 0.48378(5) 0.03731(18) Uani 1 d . . .
Ag7 Ag 0.75448(4) 0.45945(4) 0.51919(4) 0.03946(19) Uani 1 d . . .
Ag8 Ag 0.73148(3) 0.05272(4) 0.48217(4) 0.03578(18) Uani 1 d . . .
Se1 Se 0.80927(4) 0.23783(4) 0.36208(6) 0.0314(2) Uani 1 d . . .
Se2 Se 0.86394(5) 0.28365(5) 0.68250(6) 0.0370(2) Uani 1 d . . .
Se3 Se 0.64054(4) 0.19427(4) 0.31868(6) 0.0301(2) Uani 1 d . . .
Se4 Se 0.68203(5) 0.29399(5) 0.65087(6) 0.0366(2) Uani 1 d . . .
Se5 Se 0.68368(5) 0.43102(5) 0.37675(6) 0.0347(2) Uani 1 d . . .
Se6 Se 0.83728(5) 0.49308(5) 0.65183(6) 0.0371(2) Uani 1 d . . .
Se7 Se 0.76479(4) 0.00703(4) 0.32240(6) 0.0307(2) Uani 1 d . . .
Se8 Se 0.69436(4) 0.08239(5) 0.63990(6) 0.0350(2) Uani 1 d . . .
C1 C 0.8983(4) 0.2525(4) 0.3184(5) 0.0264(18) Uani 1 d . . .
C2 C 0.9397(4) 0.3128(4) 0.3523(6) 0.0300(19) Uani 1 d . . .
C3 C 1.0015(4) 0.3177(5) 0.3136(6) 0.038(2) Uani 1 d . . .
H3 H 1.0301 0.3584 0.3360 0.045 Uiso 1 calc R . .
C4 C 1.0217(5) 0.2644(5) 0.2433(6) 0.040(2) Uani 1 d . . .
C5 C 0.9787(4) 0.2041(4) 0.2114(6) 0.037(2) Uani 1 d . . .
H5 H 0.9916 0.1677 0.1647 0.044 Uiso 1 calc R . .
C6 C 0.9163(4) 0.1962(4) 0.2470(5) 0.0283(19) Uani 1 d . . .
C7 C 0.9243(4) 0.3753(4) 0.4268(6) 0.034(2) Uani 1 d . . .
H7 H 0.8831 0.3617 0.4516 0.041 Uiso 1 calc R . .
C8 C 0.9077(5) 0.4296(5) 0.3914(7) 0.051(3) Uani 1 d . . .
H8A H 0.9469 0.4457 0.3675 0.076 Uiso 1 calc R . .
H8B H 0.8933 0.4665 0.4395 0.076 Uiso 1 calc R . .
H8C H 0.8723 0.4108 0.3446 0.076 Uiso 1 calc R . .
C9 C 0.9771(6) 0.4045(5) 0.5058(7) 0.058(3) Uani 1 d . . .
H9A H 0.9868 0.3693 0.5270 0.087 Uiso 1 calc R . .
H9B H 0.9601 0.4398 0.5537 0.087 Uiso 1 calc R . .
H9C H 1.0174 0.4228 0.4865 0.087 Uiso 1 calc R . .
C10 C 1.0891(5) 0.2706(5) 0.2045(8) 0.056(3) Uani 1 d . . .
H10 H 1.1033 0.3192 0.2199 0.068 Uiso 1 calc R . .
C11 C 1.0867(6) 0.2388(6) 0.1025(8) 0.066(3) Uani 1 d . . .
H11A H 1.0773 0.1905 0.0844 0.098 Uiso 1 calc R . .
H11B H 1.1292 0.2505 0.0814 0.098 Uiso 1 calc R . .
H11C H 1.0519 0.2554 0.0770 0.098 Uiso 1 calc R . .
C12 C 1.1423(5) 0.2445(6) 0.2469(9) 0.079(4) Uani 1 d . . .
H12A H 1.1423 0.2646 0.3113 0.118 Uiso 1 calc R . .
H12B H 1.1856 0.2563 0.2277 0.118 Uiso 1 calc R . .
H12C H 1.1328 0.1962 0.2286 0.118 Uiso 1 calc R . .
C13 C 0.8708(4) 0.1301(4) 0.2085(6) 0.033(2) Uani 1 d . . .
H13 H 0.8453 0.1240 0.2577 0.040 Uiso 1 calc R . .
C14 C 0.8202(5) 0.1347(5) 0.1383(6) 0.047(3) Uani 1 d . . .
H14A H 0.7960 0.1725 0.1655 0.071 Uiso 1 calc R . .
H14B H 0.7891 0.0938 0.1165 0.071 Uiso 1 calc R . .
H14C H 0.8437 0.1407 0.0891 0.071 Uiso 1 calc R . .
C15 C 0.9079(5) 0.0676(4) 0.1682(6) 0.039(2) Uani 1 d . . .
H15A H 0.9314 0.0709 0.1175 0.059 Uiso 1 calc R . .
H15B H 0.8758 0.0274 0.1489 0.059 Uiso 1 calc R . .
H15C H 0.9394 0.0656 0.2130 0.059 Uiso 1 calc R . .
C21 C 0.9395(4) 0.2357(4) 0.6927(6) 0.0305(19) Uani 1 d . . .
C22 C 0.9835(5) 0.2108(4) 0.6248(6) 0.034(2) Uani 1 d . . .
C23 C 1.0311(4) 0.1735(4) 0.6405(6) 0.035(2) Uani 1 d . . .
H23 H 1.0594 0.1552 0.5948 0.042 Uiso 1 calc R . .
C24 C 1.0391(4) 0.1618(4) 0.7190(6) 0.035(2) Uani 1 d . . .
C25 C 0.9997(5) 0.1919(5) 0.7877(6) 0.040(2) Uani 1 d . . .
H25 H 1.0074 0.1880 0.8433 0.048 Uiso 1 calc R . .
C26 C 0.9482(4) 0.2284(5) 0.7774(6) 0.035(2) Uani 1 d . . .
C27 C 0.9793(5) 0.2187(5) 0.5328(6) 0.040(2) Uani 1 d . . .
H27 H 0.9508 0.2540 0.5372 0.048 Uiso 1 calc R . .
C28 C 1.0488(5) 0.2409(6) 0.5051(7) 0.053(3) Uani 1 d . . .
H28A H 1.0714 0.2786 0.5542 0.080 Uiso 1 calc R . .
H28B H 1.0431 0.2539 0.4537 0.080 Uiso 1 calc R . .
H28C H 1.0751 0.2039 0.4901 0.080 Uiso 1 calc R . .
C29 C 0.9469(5) 0.1526(5) 0.4575(6) 0.049(3) Uani 1 d . . .
H29A H 0.9429 0.1604 0.4019 0.073 Uiso 1 calc R . .
H29B H 0.9032 0.1390 0.4737 0.073 Uiso 1 calc R . .
H29C H 0.9748 0.1175 0.4505 0.073 Uiso 1 calc R . .
C30 C 1.0907(4) 0.1156(5) 0.7249(6) 0.042(2) Uani 1 d . . .
H30 H 1.1265 0.1195 0.6852 0.050 Uiso 1 calc R . .
C31 C 1.0571(5) 0.0428(5) 0.6899(7) 0.049(3) Uani 1 d . . .
H31A H 1.0196 0.0384 0.7252 0.073 Uiso 1 calc R . .
H31B H 1.0889 0.0136 0.6944 0.073 Uiso 1 calc R . .
H31C H 1.0415 0.0304 0.6281 0.073 Uiso 1 calc R . .
C32 C 1.1229(6) 0.1345(6) 0.8204(7) 0.066(3) Uani 1 d . . .
H32A H 1.1387 0.1820 0.8444 0.099 Uiso 1 calc R . .
H32B H 1.1601 0.1094 0.8181 0.099 Uiso 1 calc R . .
H32C H 1.0902 0.1237 0.8582 0.099 Uiso 1 calc R . .
C33 C 0.9070(5) 0.2593(5) 0.8557(6) 0.046(3) Uani 1 d . . .
H33 H 0.8695 0.2762 0.8336 0.055 Uiso 1 calc R . .
C34 C 0.9434(11) 0.3155(10) 0.9281(12) 0.231(16) Uani 1 d . . .
H34A H 0.9357 0.3096 0.9844 0.347 Uiso 1 calc R . .
H34B H 0.9281 0.3569 0.9294 0.347 Uiso 1 calc R . .
H34C H 0.9906 0.3174 0.9186 0.347 Uiso 1 calc R . .
C35 C 0.8787(11) 0.2134(7) 0.8984(14) 0.217(15) Uani 1 d . . .
H35A H 0.9127 0.2075 0.9371 0.326 Uiso 1 calc R . .
H35B H 0.8622 0.1705 0.8531 0.326 Uiso 1 calc R . .
H35C H 0.8423 0.2319 0.9334 0.326 Uiso 1 calc R . .
C41 C 0.5433(4) 0.1706(5) 0.3166(6) 0.032(2) Uani 1 d . . .
C42 C 0.5048(5) 0.2021(5) 0.2710(6) 0.037(2) Uani 1 d . . .
C43 C 0.4360(4) 0.1900(4) 0.2703(6) 0.034(2) Uani 1 d . . .
H43 H 0.4104 0.2124 0.2435 0.041 Uiso 1 calc R . .
C44 C 0.4019(4) 0.1456(4) 0.3079(6) 0.0312(19) Uani 1 d . . .
C45 C 0.4413(4) 0.1160(4) 0.3495(6) 0.032(2) Uani 1 d . . .
H45 H 0.4201 0.0867 0.3753 0.038 Uiso 1 calc R . .
C46 C 0.5116(4) 0.1268(4) 0.3558(6) 0.033(2) Uani 1 d . . .
C47 C 0.5366(5) 0.2460(6) 0.2215(8) 0.050(3) Uani 1 d . . .
H47 H 0.5815 0.2657 0.2501 0.060 Uiso 1 calc R . .
C48 C 0.4977(6) 0.3040(6) 0.2233(10) 0.085(5) Uani 1 d . . .
H48A H 0.4572 0.2862 0.1851 0.127 Uiso 1 calc R . .
H48B H 0.5250 0.3347 0.2020 0.127 Uiso 1 calc R . .
H48C H 0.4865 0.3277 0.2838 0.127 Uiso 1 calc R . .
C49 C 0.5446(8) 0.2014(8) 0.1264(9) 0.098(5) Uani 1 d . . .
H49A H 0.5683 0.1647 0.1264 0.148 Uiso 1 calc R . .
H49B H 0.5697 0.2273 0.0961 0.148 Uiso 1 calc R . .
H49C H 0.5011 0.1837 0.0957 0.148 Uiso 1 calc R . .
C50 C 0.3265(4) 0.1359(5) 0.3060(6) 0.036(2) Uani 1 d . . .
H50 H 0.3132 0.0971 0.3243 0.043 Uiso 1 calc R . .
C51 C 0.2997(5) 0.1967(5) 0.3735(7) 0.050(3) Uani 1 d . . .
H51A H 0.3137 0.2363 0.3594 0.074 Uiso 1 calc R . .
H51B H 0.3171 0.2035 0.4331 0.074 Uiso 1 calc R . .
H51C H 0.2515 0.1888 0.3705 0.074 Uiso 1 calc R . .
C52 C 0.2932(5) 0.1194(6) 0.2125(7) 0.057(3) Uani 1 d . . .
H52A H 0.2992 0.1590 0.1963 0.086 Uiso 1 calc R . .
H52B H 0.2460 0.1051 0.2127 0.086 Uiso 1 calc R . .
H52C H 0.3135 0.0838 0.1695 0.086 Uiso 1 calc R . .
C53 C 0.5482(5) 0.0886(5) 0.4033(7) 0.049(3) Uani 1 d . . .
H53 H 0.5965 0.1005 0.3999 0.059 Uiso 1 calc R . .
C54 C 0.5327(7) 0.0134(6) 0.3573(8) 0.079(4) Uani 1 d . . .
H54A H 0.5560 -0.0087 0.3897 0.119 Uiso 1 calc R . .
H54B H 0.5470 0.0006 0.2968 0.119 Uiso 1 calc R . .
H54C H 0.4852 0.0002 0.3557 0.119 Uiso 1 calc R . .
C55 C 0.5350(6) 0.1081(6) 0.5023(7) 0.061(3) Uani 1 d . . .
H55A H 0.5521 0.1548 0.5336 0.092 Uiso 1 calc R . .
H55B H 0.5570 0.0804 0.5272 0.092 Uiso 1 calc R . .
H55C H 0.4874 0.1014 0.5087 0.092 Uiso 1 calc R . .
C61 C 0.6140(4) 0.3510(4) 0.7100(6) 0.0302(19) Uani 1 d . . .
C62 C 0.6304(5) 0.3915(4) 0.8034(6) 0.038(2) Uani 1 d . . .
C63 C 0.5824(6) 0.4294(5) 0.8477(7) 0.048(3) Uani 1 d . . .
H63 H 0.5919 0.4556 0.9083 0.058 Uiso 1 calc R . .
C64 C 0.5199(6) 0.4316(5) 0.8086(6) 0.045(2) Uani 1 d . . .
C65 C 0.5085(5) 0.3928(4) 0.7187(6) 0.038(2) Uani 1 d . . .
H65 H 0.4686 0.3943 0.6892 0.046 Uiso 1 calc R . .
C66 C 0.5533(5) 0.3518(4) 0.6704(6) 0.036(2) Uani 1 d . . .
C67 C 0.6954(4) 0.3937(5) 0.8528(6) 0.040(2) Uani 1 d . . .
H67 H 0.7305 0.3921 0.8102 0.048 Uiso 1 calc R . .
C68 C 0.6977(6) 0.3317(6) 0.8796(7) 0.057(3) Uani 1 d . . .
H68A H 0.6643 0.3311 0.9220 0.085 Uiso 1 calc R . .
H68B H 0.7415 0.3337 0.9066 0.085 Uiso 1 calc R . .
H68C H 0.6888 0.2913 0.8270 0.085 Uiso 1 calc R . .
C69 C 0.7153(6) 0.4581(5) 0.9341(7) 0.058(3) Uani 1 d . . .
H69A H 0.7124 0.4968 0.9171 0.087 Uiso 1 calc R . .
H69B H 0.7606 0.4590 0.9554 0.087 Uiso 1 calc R . .
H69C H 0.6855 0.4592 0.9811 0.087 Uiso 1 calc R . .
C70 C 0.4709(6) 0.4764(6) 0.8625(7) 0.064(3) Uani 1 d . . .
H70 H 0.4703 0.4703 0.9208 0.076 Uiso 1 calc R . .
C71 C 0.4951(8) 0.5504(6) 0.8826(11) 0.106(6) Uani 1 d . . .
H71A H 0.5409 0.5605 0.9066 0.159 Uiso 1 calc R . .
H71B H 0.4675 0.5777 0.9258 0.159 Uiso 1 calc R . .
H71C H 0.4922 0.5600 0.8281 0.159 Uiso 1 calc R . .
C72 C 0.4002(6) 0.4596(8) 0.8245(10) 0.094(5) Uani 1 d . . .
H72A H 0.3957 0.4767 0.7766 0.140 Uiso 1 calc R . .
H72B H 0.3709 0.4798 0.8708 0.140 Uiso 1 calc R . .
H72C H 0.3882 0.4113 0.8013 0.140 Uiso 1 calc R . .
C73 C 0.5316(4) 0.3100(5) 0.5694(6) 0.039(2) Uani 1 d . . .
H73 H 0.5610 0.2745 0.5493 0.046 Uiso 1 calc R . .
C74 C 0.5450(7) 0.3534(6) 0.5133(7) 0.071(4) Uani 1 d . . .
H74A H 0.5377 0.3258 0.4506 0.107 Uiso 1 calc R . .
H74B H 0.5908 0.3748 0.5252 0.107 Uiso 1 calc R . .
H74C H 0.5153 0.3875 0.5281 0.107 Uiso 1 calc R . .
C75 C 0.4617(6) 0.2751(6) 0.5567(8) 0.074(4) Uani 1 d . . .
H75A H 0.4307 0.3078 0.5671 0.111 Uiso 1 calc R . .
H75B H 0.4554 0.2519 0.5985 0.111 Uiso 1 calc R . .
H75C H 0.4539 0.2429 0.4963 0.111 Uiso 1 calc R . .
C81 C 0.7493(4) 0.4757(4) 0.3196(5) 0.0294(19) Uani 1 d . . .
C82 C 0.7683(5) 0.5457(5) 0.3596(6) 0.040(2) Uani 1 d . . .
C83 C 0.8159(5) 0.5775(5) 0.3177(6) 0.049(3) Uani 1 d . . .
H83 H 0.8295 0.6238 0.3442 0.058 Uiso 1 calc R . .
C84 C 0.8428(5) 0.5409(5) 0.2380(6) 0.048(3) Uani 1 d . . .
C85 C 0.8204(5) 0.4726(5) 0.1983(6) 0.042(2) Uani 1 d . . .
H85 H 0.8378 0.4481 0.1444 0.050 Uiso 1 calc R . .
C86 C 0.7725(5) 0.4387(5) 0.2358(6) 0.035(2) Uani 1 d . . .
C87 C 0.7410(5) 0.5901(5) 0.4453(6) 0.046(2) Uani 1 d . . .
H87 H 0.7184 0.5601 0.4735 0.055 Uiso 1 calc R . .
C88 C 0.6886(9) 0.6284(9) 0.4237(10) 0.132(8) Uani 1 d . . .
H88A H 0.7104 0.6658 0.4097 0.197 Uiso 1 calc R . .
H88B H 0.6622 0.6451 0.4749 0.197 Uiso 1 calc R . .
H88C H 0.6599 0.5988 0.3730 0.197 Uiso 1 calc R . .
C89 C 0.7951(6) 0.6379(6) 0.5134(8) 0.084(5) Uani 1 d . . .
H89A H 0.8259 0.6121 0.5296 0.126 Uiso 1 calc R . .
H89B H 0.7745 0.6641 0.5663 0.126 Uiso 1 calc R . .
H89C H 0.8190 0.6676 0.4875 0.126 Uiso 1 calc R . .
C90 C 0.8984(7) 0.5763(6) 0.1989(8) 0.069(4) Uani 1 d . . .
H90 H 0.9064 0.5446 0.1392 0.083 Uiso 1 calc R . .
C91 C 0.9639(6) 0.5939(6) 0.2561(8) 0.065(3) Uani 1 d . . .
H91A H 0.9990 0.6103 0.2259 0.097 Uiso 1 calc R . .
H91B H 0.9754 0.5542 0.2654 0.097 Uiso 1 calc R . .
H91C H 0.9588 0.6282 0.3133 0.097 Uiso 1 calc R . .
C92 C 0.8766(7) 0.6383(7) 0.1869(10) 0.088(5) Uani 1 d . . .
H92A H 0.8701 0.6711 0.2447 0.132 Uiso 1 calc R . .
H92B H 0.8352 0.6259 0.1503 0.132 Uiso 1 calc R . .
H92C H 0.9107 0.6574 0.1579 0.132 Uiso 1 calc R . .
C93 C 0.7503(6) 0.3648(5) 0.1845(6) 0.050(3) Uani 1 d . . .
H93 H 0.7410 0.3438 0.2296 0.060 Uiso 1 calc R . .
C94 C 0.6838(6) 0.3559(6) 0.1310(8) 0.075(4) Uani 1 d . . .
H94A H 0.6505 0.3757 0.1714 0.113 Uiso 1 calc R . .
H94B H 0.6691 0.3086 0.1001 0.113 Uiso 1 calc R . .
H94C H 0.6898 0.3780 0.0879 0.113 Uiso 1 calc R . .
C95 C 0.8029(7) 0.3261(6) 0.1249(8) 0.074(4) Uani 1 d . . .
H95A H 0.8089 0.3406 0.0745 0.111 Uiso 1 calc R . .
H95B H 0.7876 0.2784 0.1035 0.111 Uiso 1 calc R . .
H95C H 0.8449 0.3352 0.1595 0.111 Uiso 1 calc R . .
C101 C 0.8039(5) 0.5501(5) 0.7651(6) 0.037(2) Uani 1 d . . .
C102 C 0.8443(4) 0.5617(4) 0.8440(6) 0.035(2) Uani 1 d . . .
C103 C 0.8269(5) 0.6068(5) 0.9239(6) 0.039(2) Uani 1 d . . .
H103 H 0.8548 0.6159 0.9752 0.047 Uiso 1 calc R . .
C104 C 0.7697(5) 0.6398(5) 0.9326(6) 0.039(2) Uani 1 d . . .
C105 C 0.7296(4) 0.6253(5) 0.8534(6) 0.035(2) Uani 1 d . . .
H105 H 0.6902 0.6450 0.8566 0.042 Uiso 1 calc R . .
C106 C 0.7464(4) 0.5830(4) 0.7708(6) 0.034(2) Uani 1 d . . .
C107 C 0.9079(5) 0.5280(5) 0.8424(6) 0.041(2) Uani 1 d . . .
H107 H 0.9048 0.4874 0.7879 0.050 Uiso 1 calc R . .
C108 C 0.9692(5) 0.5762(6) 0.8395(10) 0.079(4) Uani 1 d . . .
H10A H 0.9694 0.6187 0.8881 0.118 Uiso 1 calc R . .
H10B H 0.9677 0.5833 0.7831 0.118 Uiso 1 calc R . .
H10C H 1.0093 0.5570 0.8453 0.118 Uiso 1 calc R . .
C109 C 0.9170(7) 0.5079(7) 0.9226(8) 0.088(5) Uani 1 d . . .
H10D H 0.9209 0.5473 0.9765 0.131 Uiso 1 calc R . .
H10E H 0.9571 0.4866 0.9181 0.131 Uiso 1 calc R . .
H10F H 0.8789 0.4768 0.9245 0.131 Uiso 1 calc R . .
C110 C 0.7509(5) 0.6868(5) 1.0229(6) 0.047(3) Uani 1 d . . .
H110 H 0.7918 0.7010 1.0631 0.057 Uiso 1 calc R . .
C111 C 0.7000(6) 0.6487(6) 1.0637(7) 0.070(4) Uani 1 d . . .
H11D H 0.6590 0.6341 1.0260 0.106 Uiso 1 calc R . .
H11E H 0.6909 0.6780 1.1227 0.106 Uiso 1 calc R . .
H11F H 0.7179 0.6099 1.0679 0.106 Uiso 1 calc R . .
C112 C 0.7261(6) 0.7511(5) 1.0195(8) 0.061(3) Uani 1 d . . .
H11G H 0.7593 0.7742 0.9941 0.091 Uiso 1 calc R . .
H11H H 0.7186 0.7802 1.0794 0.091 Uiso 1 calc R . .
H11I H 0.6847 0.7393 0.9828 0.091 Uiso 1 calc R . .
C113 C 0.7001(5) 0.5733(5) 0.6904(6) 0.043(2) Uani 1 d . . .
H113 H 0.7264 0.5587 0.6371 0.051 Uiso 1 calc R . .
C114 C 0.6714(5) 0.6362(6) 0.6909(7) 0.056(3) Uani 1 d . . .
H11J H 0.6400 0.6483 0.7372 0.084 Uiso 1 calc R . .
H11K H 0.6487 0.6273 0.6334 0.084 Uiso 1 calc R . .
H11L H 0.7072 0.6727 0.7024 0.084 Uiso 1 calc R . .
C115 C 0.6419(5) 0.5157(6) 0.6784(8) 0.063(3) Uani 1 d . . .
H11M H 0.6601 0.4756 0.6769 0.095 Uiso 1 calc R . .
H11N H 0.6161 0.5067 0.6231 0.095 Uiso 1 calc R . .
H11O H 0.6134 0.5292 0.7280 0.095 Uiso 1 calc R . .
C121 C 0.6911(4) -0.0644(4) 0.2617(6) 0.031(2) Uani 1 d . . .
C122 C 0.6741(4) -0.1169(4) 0.2949(6) 0.0316(19) Uani 1 d . . .
C123 C 0.6167(5) -0.1626(5) 0.2558(7) 0.047(3) Uani 1 d . . .
H123 H 0.6041 -0.1964 0.2790 0.057 Uiso 1 calc R . .
C124 C 0.5775(5) -0.1609(5) 0.1847(7) 0.046(2) Uani 1 d . . .
C125 C 0.5993(5) -0.1116(5) 0.1499(6) 0.042(2) Uani 1 d . . .
H125 H 0.5751 -0.1100 0.1004 0.051 Uiso 1 calc R . .
C126 C 0.6561(5) -0.0641(5) 0.1858(6) 0.036(2) Uani 1 d . . .
C127 C 0.7130(5) -0.1260(5) 0.3723(6) 0.042(2) Uani 1 d . . .
H127 H 0.7529 -0.0919 0.3895 0.051 Uiso 1 calc R . .
C128 C 0.6708(5) -0.1135(6) 0.4545(7) 0.053(3) Uani 1 d . . .
H12D H 0.6569 -0.0692 0.4715 0.080 Uiso 1 calc R . .
H12E H 0.6972 -0.1164 0.5036 0.080 Uiso 1 calc R . .
H12F H 0.6318 -0.1470 0.4400 0.080 Uiso 1 calc R . .
C129 C 0.7369(6) -0.1955(5) 0.3437(8) 0.063(3) Uani 1 d . . .
H12G H 0.6991 -0.2295 0.3362 0.094 Uiso 1 calc R . .
H12H H 0.7685 -0.1964 0.3893 0.094 Uiso 1 calc R . .
H12I H 0.7583 -0.2044 0.2878 0.094 Uiso 1 calc R . .
C130 C 0.5127(6) -0.2077(6) 0.1494(8) 0.059(3) Uani 1 d . . .
H130 H 0.4912 -0.1925 0.1055 0.070 Uiso 1 calc R . .
C131 C 0.5228(7) -0.2778(7) 0.1024(11) 0.102(5) Uani 1 d . . .
H13A H 0.5442 -0.2818 0.0474 0.152 Uiso 1 calc R . .
H13B H 0.4801 -0.3059 0.0887 0.152 Uiso 1 calc R . .
H13C H 0.5509 -0.2921 0.1399 0.152 Uiso 1 calc R . .
C132 C 0.4646(6) -0.2002(6) 0.2260(9) 0.072(4) Uani 1 d . . .
H13D H 0.4224 -0.2278 0.2020 0.109 Uiso 1 calc R . .
H13E H 0.4572 -0.1537 0.2528 0.109 Uiso 1 calc R . .
H13F H 0.4841 -0.2143 0.2708 0.109 Uiso 1 calc R . .
C133 C 0.6772(6) -0.0169(5) 0.1341(6) 0.048(3) Uani 1 d . . .
H133 H 0.7092 0.0204 0.1742 0.058 Uiso 1 calc R . .
C134 C 0.7146(6) -0.0543(6) 0.0529(7) 0.064(3) Uani 1 d . . .
H13G H 0.7507 -0.0731 0.0720 0.096 Uiso 1 calc R . .
H13H H 0.7326 -0.0234 0.0249 0.096 Uiso 1 calc R . .
H13I H 0.6842 -0.0901 0.0106 0.096 Uiso 1 calc R . .
C135 C 0.6197(7) 0.0139(6) 0.1100(8) 0.074(4) Uani 1 d . . .
H13J H 0.5910 -0.0201 0.0630 0.110 Uiso 1 calc R . .
H13K H 0.6368 0.0496 0.0896 0.110 Uiso 1 calc R . .
H13L H 0.5945 0.0318 0.1621 0.110 Uiso 1 calc R . .
C141 C 0.7516(4) 0.0549(4) 0.7198(6) 0.0298(19) Uani 1 d . . .
C142 C 0.8078(4) 0.0199(4) 0.6906(6) 0.034(2) Uani 1 d . . .
C143 C 0.8462(4) 0.0083(5) 0.7567(6) 0.037(2) Uani 1 d . . .
H143 H 0.8835 -0.0144 0.7395 0.044 Uiso 1 calc R . .
C144 C 0.8315(4) 0.0287(5) 0.8455(6) 0.033(2) Uani 1 d . . .
C145 C 0.7740(5) 0.0590(5) 0.8702(6) 0.040(2) Uani 1 d . . .
H145 H 0.7620 0.0705 0.9296 0.048 Uiso 1 calc R . .
C146 C 0.7336(4) 0.0727(4) 0.8087(6) 0.034(2) Uani 1 d . . .
C147 C 0.8282(4) -0.0046(4) 0.5936(6) 0.032(2) Uani 1 d . . .
H147 H 0.7880 -0.0092 0.5548 0.038 Uiso 1 calc R . .
C148 C 0.8536(5) -0.0730(5) 0.5643(6) 0.049(3) Uani 1 d . . .
H14D H 0.8559 -0.0902 0.5000 0.073 Uiso 1 calc R . .
H14E H 0.8234 -0.1039 0.5819 0.073 Uiso 1 calc R . .
H14F H 0.8976 -0.0682 0.5924 0.073 Uiso 1 calc R . .
C149 C 0.8798(5) 0.0472(5) 0.5790(7) 0.046(2) Uani 1 d . . .
H14G H 0.9207 0.0512 0.6138 0.070 Uiso 1 calc R . .
H14H H 0.8631 0.0902 0.5975 0.070 Uiso 1 calc R . .
H14I H 0.8886 0.0333 0.5163 0.070 Uiso 1 calc R . .
C150 C 0.8790(4) 0.0188(5) 0.9157(6) 0.040(2) Uani 1 d . . .
H150 H 0.8591 0.0361 0.9740 0.048 Uiso 1 calc R . .
C151 C 0.8858(6) -0.0538(6) 0.8973(8) 0.073(4) Uani 1 d . . .
H15D H 0.9028 -0.0732 0.8389 0.109 Uiso 1 calc R . .
H15E H 0.8426 -0.0779 0.8990 0.109 Uiso 1 calc R . .
H15F H 0.9163 -0.0571 0.9423 0.109 Uiso 1 calc R . .
C152 C 0.9471(5) 0.0578(7) 0.9255(8) 0.071(4) Uani 1 d . . .
H15G H 0.9752 0.0479 0.9674 0.107 Uiso 1 calc R . .
H15H H 0.9434 0.1053 0.9473 0.107 Uiso 1 calc R . .
H15I H 0.9665 0.0452 0.8680 0.107 Uiso 1 calc R . .
C153 C 0.6712(5) 0.1066(5) 0.8434(6) 0.046(3) Uani 1 d . . .
H153 H 0.6554 0.1238 0.7980 0.056 Uiso 1 calc R . .
C154 C 0.6149(6) 0.0540(6) 0.8505(11) 0.101(6) Uani 1 d . . .
H15J H 0.6312 0.0305 0.8866 0.151 Uiso 1 calc R . .
H15K H 0.6005 0.0222 0.7914 0.151 Uiso 1 calc R . .
H15L H 0.5776 0.0763 0.8780 0.151 Uiso 1 calc R . .
C155 C 0.6835(6) 0.1659(6) 0.9311(8) 0.073(4) Uani 1 d . . .
H15M H 0.6430 0.1866 0.9457 0.109 Uiso 1 calc R . .
H15N H 0.7187 0.1984 0.9252 0.109 Uiso 1 calc R . .
H15O H 0.6966 0.1506 0.9781 0.109 Uiso 1 calc R . .

loop_
_atom_site_aniso_label
_atom_site_aniso_U_11
_atom_site_aniso_U_22
_atom_site_aniso_U_33
_atom_site_aniso_U_23
_atom_site_aniso_U_13
_atom_site_aniso_U_12
Ag1 0.0596(5) 0.0343(4) 0.0433(4) 0.0176(3) 0.0142(4) 0.0130(4)
Ag2 0.0467(5) 0.0366(4) 0.0447(4) 0.0187(3) 0.0128(3) 0.0151(3)
Ag3 0.0425(4) 0.0417(4) 0.0455(4) 0.0215(4) 0.0070(3) 0.0077(3)
Ag4 0.0520(5) 0.0331(4) 0.0432(4) 0.0156(3) 0.0098(3) 0.0082(3)
Ag5 0.0387(4) 0.0458(4) 0.0389(4) 0.0197(3) 0.0100(3) 0.0098(3)
Ag6 0.0327(4) 0.0395(4) 0.0377(4) 0.0115(3) 0.0080(3) 0.0033(3)
Ag7 0.0487(5) 0.0395(4) 0.0317(4) 0.0142(3) 0.0053(3) 0.0067(3)
Ag8 0.0372(4) 0.0398(4) 0.0324(4) 0.0156(3) 0.0032(3) 0.0041(3)
Se1 0.0249(5) 0.0303(5) 0.0378(5) 0.0119(4) 0.0065(4) -0.0010(4)
Se2 0.0394(5) 0.0339(5) 0.0387(5) 0.0116(4) 0.0085(4) 0.0124(4)
Se3 0.0233(4) 0.0303(5) 0.0385(5) 0.0151(4) 0.0056(4) 0.0014(4)
Se4 0.0388(5) 0.0311(5) 0.0392(5) 0.0106(4) 0.0021(4) 0.0079(4)
Se5 0.0370(5) 0.0314(5) 0.0364(5) 0.0131(4) 0.0057(4) 0.0030(4)
Se6 0.0390(5) 0.0386(5) 0.0333(5) 0.0113(4) 0.0088(4) 0.0076(4)
Se7 0.0267(5) 0.0290(5) 0.0387(5) 0.0147(4) 0.0070(4) 0.0032(4)
Se8 0.0285(5) 0.0450(6) 0.0349(5) 0.0176(4) 0.0035(4) 0.0077(4)
C1 0.029(5) 0.029(5) 0.032(4) 0.021(4) 0.018(4) 0.010(4)
C2 0.026(5) 0.026(5) 0.037(5) 0.013(4) 0.002(4) -0.003(4)
C3 0.026(5) 0.038(5) 0.044(5) 0.013(4) -0.001(4) -0.011(4)
C4 0.041(6) 0.031(5) 0.047(6) 0.013(4) 0.010(4) 0.001(4)
C5 0.036(5) 0.028(5) 0.046(5) 0.012(4) 0.021(4) 0.007(4)
C6 0.030(5) 0.023(4) 0.032(5) 0.010(4) 0.004(4) 0.002(4)
C7 0.018(4) 0.035(5) 0.043(5) 0.010(4) 0.006(4) -0.007(4)
C8 0.060(7) 0.039(6) 0.053(6) 0.013(5) 0.002(5) 0.015(5)
C9 0.062(8) 0.048(7) 0.060(7) 0.015(6) 0.004(6) 0.001(6)
C10 0.031(6) 0.042(6) 0.075(8) -0.001(6) 0.017(5) -0.009(5)
C11 0.050(7) 0.064(8) 0.084(9) 0.028(7) 0.036(6) 0.002(6)
C12 0.019(5) 0.079(9) 0.111(11) 0.002(8) 0.006(6) 0.001(6)
C13 0.028(5) 0.030(5) 0.034(5) 0.006(4) 0.005(4) -0.005(4)
C14 0.047(6) 0.034(5) 0.049(6) 0.006(5) -0.008(5) -0.007(5)
C15 0.047(6) 0.028(5) 0.045(5) 0.014(4) 0.007(4) 0.012(4)
C21 0.020(4) 0.026(5) 0.042(5) 0.012(4) -0.004(4) -0.007(4)
C22 0.042(6) 0.018(4) 0.041(5) 0.012(4) 0.000(4) 0.000(4)
C23 0.025(5) 0.036(5) 0.041(5) 0.012(4) 0.012(4) 0.000(4)
C24 0.029(5) 0.026(5) 0.046(5) 0.009(4) 0.000(4) 0.000(4)
C25 0.044(6) 0.036(5) 0.034(5) 0.006(4) 0.004(4) 0.005(4)
C26 0.029(5) 0.038(5) 0.037(5) 0.011(4) 0.002(4) 0.009(4)
C27 0.041(6) 0.041(6) 0.044(5) 0.019(5) 0.017(4) 0.016(5)
C28 0.048(6) 0.069(8) 0.064(7) 0.044(6) 0.032(5) 0.019(6)
C29 0.062(7) 0.041(6) 0.043(6) 0.015(5) 0.008(5) 0.003(5)
C30 0.024(5) 0.056(6) 0.046(6) 0.019(5) 0.006(4) 0.006(4)
C31 0.040(6) 0.051(6) 0.066(7) 0.029(6) 0.012(5) 0.016(5)
C32 0.050(7) 0.076(9) 0.063(7) 0.009(6) -0.010(6) 0.029(6)
C33 0.047(6) 0.061(7) 0.026(5) 0.007(5) -0.003(4) 0.017(5)
C34 0.23(2) 0.152(18) 0.147(17) -0.109(14) 0.141(17) -0.124(18)
C35 0.29(3) 0.033(8) 0.29(3) 0.007(12) 0.26(2) -0.005(12)
C41 0.024(5) 0.042(5) 0.031(5) 0.012(4) 0.002(4) 0.005(4)
C42 0.039(5) 0.039(5) 0.041(5) 0.024(4) 0.008(4) 0.008(4)
C43 0.031(5) 0.037(5) 0.044(5) 0.025(4) 0.001(4) 0.005(4)
C44 0.029(5) 0.031(5) 0.036(5) 0.014(4) 0.010(4) 0.008(4)
C45 0.034(5) 0.022(4) 0.043(5) 0.016(4) 0.002(4) -0.002(4)
C46 0.035(5) 0.031(5) 0.040(5) 0.019(4) 0.008(4) 0.007(4)
C47 0.027(5) 0.071(8) 0.079(8) 0.058(7) 0.009(5) 0.007(5)
C48 0.065(8) 0.088(10) 0.153(13) 0.098(10) 0.044(9) 0.033(7)
C49 0.105(12) 0.139(14) 0.097(11) 0.092(11) 0.046(9) 0.034(10)
C50 0.020(4) 0.038(5) 0.053(6) 0.023(5) 0.000(4) -0.003(4)
C51 0.027(5) 0.053(7) 0.080(8) 0.037(6) 0.016(5) 0.004(5)
C52 0.038(6) 0.064(8) 0.062(7) 0.017(6) -0.014(5) -0.006(5)
C53 0.028(5) 0.063(7) 0.080(8) 0.052(6) 0.009(5) 0.010(5)
C54 0.124(12) 0.066(8) 0.070(8) 0.036(7) 0.029(8) 0.058(8)
C55 0.064(8) 0.061(7) 0.064(7) 0.033(6) -0.031(6) -0.002(6)
C61 0.029(5) 0.023(4) 0.039(5) 0.015(4) 0.002(4) -0.008(4)
C62 0.042(6) 0.027(5) 0.043(5) 0.013(4) 0.005(4) -0.006(4)
C63 0.068(8) 0.041(6) 0.033(5) 0.010(5) 0.011(5) 0.007(5)
C64 0.066(7) 0.039(6) 0.032(5) 0.012(4) 0.013(5) 0.018(5)
C65 0.041(6) 0.033(5) 0.041(5) 0.014(4) 0.001(4) 0.005(4)
C66 0.043(6) 0.025(5) 0.036(5) 0.008(4) 0.009(4) 0.002(4)
C67 0.026(5) 0.053(6) 0.032(5) 0.008(5) -0.007(4) -0.004(4)
C68 0.054(7) 0.065(8) 0.061(7) 0.036(6) -0.006(6) 0.004(6)
C69 0.058(7) 0.053(7) 0.047(6) 0.005(5) -0.013(5) -0.015(6)
C70 0.071(9) 0.081(9) 0.033(6) 0.007(6) 0.011(5) 0.029(7)
C71 0.109(13) 0.047(8) 0.140(14) 0.001(9) 0.037(11) 0.023(8)
C72 0.059(9) 0.104(12) 0.106(11) 0.015(9) 0.051(8) 0.031(8)
C73 0.024(5) 0.044(6) 0.041(5) 0.006(4) 0.002(4) 0.006(4)
C74 0.115(11) 0.058(8) 0.034(6) 0.007(5) -0.006(6) 0.018(7)
C75 0.049(7) 0.066(8) 0.079(9) -0.010(7) 0.005(6) 0.013(6)
C81 0.032(5) 0.033(5) 0.027(4) 0.017(4) 0.000(4) -0.002(4)
C82 0.050(6) 0.032(5) 0.041(5) 0.018(4) 0.000(5) 0.008(4)
C83 0.060(7) 0.043(6) 0.037(5) 0.013(5) -0.001(5) -0.009(5)
C84 0.062(7) 0.048(6) 0.037(5) 0.023(5) 0.006(5) -0.009(5)
C85 0.045(6) 0.047(6) 0.034(5) 0.016(5) -0.002(4) 0.000(5)
C86 0.041(5) 0.040(5) 0.027(5) 0.017(4) 0.004(4) 0.000(4)
C87 0.060(7) 0.028(5) 0.044(6) 0.006(4) 0.011(5) 0.010(5)
C88 0.189(19) 0.148(16) 0.074(10) 0.023(10) 0.024(11) 0.142(16)
C89 0.072(9) 0.085(10) 0.052(7) -0.014(7) 0.018(6) -0.033(7)
C90 0.087(10) 0.068(8) 0.049(7) 0.020(6) 0.025(7) -0.003(7)
C91 0.058(8) 0.055(7) 0.077(8) 0.020(6) 0.023(7) 0.001(6)
C92 0.084(10) 0.109(12) 0.101(11) 0.078(10) 0.005(8) -0.002(9)
C93 0.092(9) 0.024(5) 0.030(5) 0.006(4) 0.021(5) -0.003(5)
C94 0.065(8) 0.061(8) 0.066(8) -0.004(6) -0.006(7) -0.030(7)
C95 0.098(11) 0.048(7) 0.069(8) 0.013(6) 0.014(7) 0.005(7)
C101 0.043(6) 0.033(5) 0.036(5) 0.015(4) 0.006(4) 0.001(4)
C102 0.031(5) 0.036(5) 0.033(5) 0.009(4) 0.005(4) -0.002(4)
C103 0.041(6) 0.035(5) 0.039(5) 0.011(4) 0.011(4) 0.003(4)
C104 0.042(6) 0.032(5) 0.039(5) 0.007(4) 0.011(4) 0.001(4)
C105 0.026(5) 0.041(5) 0.042(5) 0.015(4) 0.012(4) 0.014(4)
C106 0.030(5) 0.036(5) 0.040(5) 0.018(4) 0.002(4) 0.007(4)
C107 0.037(5) 0.055(6) 0.034(5) 0.018(5) -0.001(4) 0.008(5)
C108 0.039(7) 0.058(8) 0.138(13) 0.038(8) -0.014(8) -0.004(6)
C109 0.106(11) 0.125(13) 0.067(8) 0.059(9) 0.035(8) 0.072(10)
C110 0.051(6) 0.037(6) 0.040(6) -0.003(5) 0.011(5) 0.003(5)
C111 0.084(9) 0.068(8) 0.044(6) 0.003(6) 0.021(6) 0.004(7)
C112 0.066(8) 0.044(7) 0.062(7) 0.003(6) 0.005(6) 0.017(6)
C113 0.042(6) 0.048(6) 0.038(5) 0.014(5) 0.011(4) 0.015(5)
C114 0.055(7) 0.070(8) 0.049(6) 0.028(6) -0.001(5) 0.014(6)
C115 0.049(7) 0.070(8) 0.075(8) 0.040(7) -0.018(6) -0.019(6)
C121 0.033(5) 0.017(4) 0.040(5) 0.007(4) 0.010(4) -0.004(4)
C122 0.031(5) 0.029(5) 0.032(5) 0.008(4) 0.005(4) 0.001(4)
C123 0.053(7) 0.038(6) 0.054(6) 0.022(5) 0.014(5) 0.000(5)
C124 0.035(6) 0.044(6) 0.048(6) 0.007(5) 0.002(5) -0.005(5)
C125 0.052(6) 0.030(5) 0.043(5) 0.011(4) 0.001(5) 0.004(5)
C126 0.034(5) 0.036(5) 0.033(5) 0.007(4) 0.004(4) 0.004(4)
C127 0.054(6) 0.028(5) 0.047(6) 0.021(4) -0.004(5) -0.006(4)
C128 0.051(7) 0.065(7) 0.049(6) 0.035(6) -0.005(5) -0.016(6)
C129 0.060(8) 0.050(7) 0.092(9) 0.042(7) -0.008(7) 0.006(6)
C130 0.048(7) 0.057(7) 0.058(7) 0.009(6) -0.014(6) -0.006(6)
C131 0.064(9) 0.072(10) 0.130(13) -0.004(9) -0.003(9) -0.013(8)
C132 0.040(7) 0.079(9) 0.095(10) 0.031(8) 0.001(7) -0.008(6)
C133 0.070(8) 0.040(6) 0.032(5) 0.013(5) -0.001(5) -0.004(5)
C134 0.091(10) 0.056(7) 0.051(7) 0.027(6) 0.031(6) 0.003(6)
C135 0.093(10) 0.067(9) 0.074(8) 0.041(7) -0.003(7) 0.013(7)
C141 0.018(4) 0.039(5) 0.039(5) 0.023(4) -0.001(4) 0.000(4)
C142 0.029(5) 0.034(5) 0.038(5) 0.011(4) 0.004(4) 0.005(4)
C143 0.029(5) 0.044(6) 0.037(5) 0.014(4) 0.009(4) 0.009(4)
C144 0.024(5) 0.039(5) 0.033(5) 0.011(4) -0.006(4) -0.003(4)
C145 0.040(6) 0.046(6) 0.038(5) 0.020(5) 0.005(4) 0.007(5)
C146 0.034(5) 0.030(5) 0.043(5) 0.019(4) 0.009(4) 0.009(4)
C147 0.024(5) 0.042(5) 0.035(5) 0.019(4) 0.001(4) 0.012(4)
C148 0.046(6) 0.053(7) 0.041(6) 0.008(5) 0.009(5) 0.011(5)
C149 0.045(6) 0.055(7) 0.044(6) 0.022(5) 0.013(5) 0.010(5)
C150 0.031(5) 0.052(6) 0.038(5) 0.019(5) 0.000(4) 0.004(4)
C151 0.073(9) 0.068(8) 0.085(9) 0.036(7) -0.034(7) 0.015(7)
C152 0.027(6) 0.122(11) 0.080(8) 0.063(8) -0.015(6) -0.015(6)
C153 0.049(6) 0.064(7) 0.037(5) 0.024(5) 0.013(5) 0.030(5)
C154 0.050(8) 0.061(9) 0.177(16) 0.021(10) 0.054(9) 0.010(7)
C155 0.065(8) 0.065(8) 0.075(9) 0.004(7) 0.008(7) 0.024(7)

loop_
_atom_type_symbol
_atom_type_description
_atom_type_scat_dispersion_real
_atom_type_scat_dispersion_imag
_atom_type_scat_source
C C 0.0033 0.0016 'International Tables Vol C Tables 4.2.6.8 and 6.1.1.4'
H H 0.0000 0.0000 'International Tables Vol C Tables 4.2.6.8 and 6.1.1.4'
Se Se -0.0929 2.2259 'International Tables Vol C Tables 4.2.6.8 and 6.1.1.4'
Ag Ag -0.8971 1.1015 'International Tables Vol C Tables 4.2.6.8 and 6.1.1.4'

loop_
_geom_angle_atom_site_label_1
_geom_angle_atom_site_label_2
_geom_angle_atom_site_label_3
_geom_angle
_geom_angle_site_symmetry_1
_geom_angle_site_symmetry_3
_geom_angle_publ_flag
Se1 Ag1 Se5 168.77(4) . . ?
Se1 Ag1 Ag7 124.03(5) . . ?
Se5 Ag1 Ag7 54.48(3) . . ?
Se1 Ag1 Ag6 75.71(4) . . ?
Se5 Ag1 Ag6 115.19(4) . . ?
Ag7 Ag1 Ag6 96.49(4) . . ?
Se1 Ag1 Se3 73.63(3) . . ?
Se5 Ag1 Se3 115.27(4) . . ?
Ag7 Ag1 Se3 138.33(4) . . ?
Ag6 Ag1 Se3 47.78(3) . . ?
Se7 Ag2 Se3 163.32(4) . . ?
Se7 Ag2 Ag8 53.79(3) . . ?
Se3 Ag2 Ag8 135.85(4) . . ?
Se7 Ag2 Se1 115.80(4) . . ?
Se3 Ag2 Se1 74.72(3) . . ?
Ag8 Ag2 Se1 114.64(4) . . ?
Se7 Ag2 Ag6 145.67(4) . . ?
Se3 Ag2 Ag6 49.25(3) . . ?
Ag8 Ag2 Ag6 93.15(3) . . ?
Se1 Ag2 Ag6 66.07(3) . . ?
Se8 Ag3 Se2 167.47(4) . . ?
Se8 Ag3 Se4 107.41(4) . . ?
Se2 Ag3 Se4 83.21(4) . . ?
Se8 Ag3 Ag5 138.20(4) . . ?
Se2 Ag3 Ag5 50.67(3) . . ?
Se4 Ag3 Ag5 72.09(3) . . ?
Se8 Ag3 Ag8 50.98(4) . . ?
Se2 Ag3 Ag8 132.20(4) . . ?
Se4 Ag3 Ag8 110.80(4) . . ?
Ag5 Ag3 Ag8 89.12(3) . . ?
Se4 Ag4 Se6 165.06(5) . . ?
Se4 Ag4 Ag7 125.39(4) . . ?
Se6 Ag4 Ag7 54.55(4) . . ?
Se4 Ag4 Ag5 80.64(4) . . ?
Se6 Ag4 Ag5 114.19(4) . . ?
Ag7 Ag4 Ag5 105.11(3) . . ?
Se1 Ag5 Se2 173.10(4) . . ?
Se1 Ag5 Ag4 109.78(4) . . ?
Se2 Ag5 Ag4 71.71(4) . . ?
Se1 Ag5 Ag3 133.99(4) . . ?
Se2 Ag5 Ag3 52.18(4) . . ?
Ag4 Ag5 Ag3 87.76(3) . . ?
Se1 Ag5 Ag6 72.31(4) . . ?
Se2 Ag5 Ag6 113.95(5) . . ?
Ag4 Ag5 Ag6 65.31(4) . . ?
Ag3 Ag5 Ag6 78.00(3) . . ?
Se4 Ag6 Se3 171.48(4) . . ?
Se4 Ag6 Ag1 120.96(4) . . ?
Se3 Ag6 Ag1 67.32(4) . . ?
Se4 Ag6 Ag2 128.76(4) . . ?
Se3 Ag6 Ag2 49.73(3) . . ?
Ag1 Ag6 Ag2 89.47(3) . . ?
Se4 Ag6 Ag5 76.91(5) . . ?
Se3 Ag6 Ag5 108.80(5) . . ?
Ag1 Ag6 Ag5 73.50(3) . . ?
Ag2 Ag6 Ag5 73.93(4) . . ?
Se5 Ag7 Se6 172.68(4) . . ?
Se5 Ag7 Ag1 55.41(4) . . ?
Se6 Ag7 Ag1 124.60(5) . . ?
Se5 Ag7 Ag4 130.84(4) . . ?
Se6 Ag7 Ag4 54.58(4) . . ?
Ag1 Ag7 Ag4 85.19(3) . . ?
Se8 Ag8 Se7 172.44(4) . . ?
Se8 Ag8 Ag2 132.43(4) . . ?
Se7 Ag8 Ag2 53.49(3) . . ?
Se8 Ag8 Ag3 50.82(4) . . ?
Se7 Ag8 Ag3 136.08(4) . . ?
Ag2 Ag8 Ag3 99.76(3) . . ?
C1 Se1 Ag5 105.3(2) . . ?
C1 Se1 Ag1 114.6(2) . . ?
Ag5 Se1 Ag1 99.07(5) . . ?
C1 Se1 Ag2 133.4(2) . . ?
Ag5 Se1 Ag2 90.02(5) . . ?
Ag1 Se1 Ag2 105.67(4) . . ?
C21 Se2 Ag5 110.5(3) . . ?
C21 Se2 Ag3 98.4(2) . . ?
Ag5 Se2 Ag3 77.15(5) . . ?
C41 Se3 Ag6 100.7(2) . . ?
C41 Se3 Ag2 116.5(3) . . ?
Ag6 Se3 Ag2 81.02(4) . . ?
C41 Se3 Ag1 134.8(3) . . ?
Ag6 Se3 Ag1 64.91(4) . . ?
Ag2 Se3 Ag1 103.82(4) . . ?
C61 Se4 Ag6 113.9(2) . . ?
C61 Se4 Ag4 99.1(2) . . ?
Ag6 Se4 Ag4 86.49(5) . . ?
C61 Se4 Ag3 148.1(2) . . ?
Ag6 Se4 Ag3 92.31(5) . . ?
Ag4 Se4 Ag3 100.42(4) . . ?
C81 Se5 Ag7 95.4(2) . . ?
C81 Se5 Ag1 102.9(3) . . ?
Ag7 Se5 Ag1 70.11(4) . . ?
C101 Se6 Ag7 114.0(3) . . ?
C101 Se6 Ag4 98.2(3) . . ?
Ag7 Se6 Ag4 70.88(5) . . ?
C121 Se7 Ag2 102.0(3) . . ?
C121 Se7 Ag8 103.5(2) . . ?
Ag2 Se7 Ag8 72.72(4) . . ?
C141 Se8 Ag3 96.0(2) . . ?
C141 Se8 Ag8 114.2(3) . . ?
Ag3 Se8 Ag8 78.20(5) . . ?
C2 C1 C6 122.1(7) . . ?
C2 C1 Se1 123.0(6) . . ?
C6 C1 Se1 114.8(6) . . ?
C1 C2 C3 117.7(8) . . ?
C1 C2 C7 125.8(8) . . ?
C3 C2 C7 116.5(7) . . ?
C4 C3 C2 122.6(8) . . ?
C5 C4 C3 117.9(8) . . ?
C5 C4 C10 120.7(9) . . ?
C3 C4 C10 121.4(8) . . ?
C4 C5 C6 122.1(8) . . ?
C5 C6 C1 117.5(7) . . ?
C5 C6 C13 120.0(8) . . ?
C1 C6 C13 122.5(7) . . ?
C2 C7 C8 111.9(7) . . ?
C2 C7 C9 115.3(8) . . ?
C8 C7 C9 111.0(8) . . ?
C4 C10 C12 112.4(10) . . ?
C4 C10 C11 113.6(9) . . ?
C12 C10 C11 110.9(10) . . ?
C6 C13 C14 109.1(7) . . ?
C6 C13 C15 114.5(7) . . ?
C14 C13 C15 110.6(7) . . ?
C22 C21 C26 120.8(8) . . ?
C22 C21 Se2 124.8(6) . . ?
C26 C21 Se2 114.4(6) . . ?
C23 C22 C21 117.3(8) . . ?
C23 C22 C27 118.4(8) . . ?
C21 C22 C27 124.2(8) . . ?
C24 C23 C22 124.0(8) . . ?
C23 C24 C25 117.7(9) . . ?
C23 C24 C30 118.4(8) . . ?
C25 C24 C30 123.9(8) . . ?
C24 C25 C26 122.7(9) . . ?
C25 C26 C21 117.1(8) . . ?
C25 C26 C33 119.3(8) . . ?
C21 C26 C33 123.5(8) . . ?
C22 C27 C28 112.1(8) . . ?
C22 C27 C29 112.1(7) . . ?
C28 C27 C29 109.0(8) . . ?
C31 C30 C24 109.0(7) . . ?
C31 C30 C32 110.6(9) . . ?
C24 C30 C32 113.3(8) . . ?
C34 C33 C35 104.7(14) . . ?
C34 C33 C26 114.0(10) . . ?
C35 C33 C26 115.0(10) . . ?
C46 C41 C42 120.6(8) . . ?
C46 C41 Se3 124.9(6) . . ?
C42 C41 Se3 114.5(6) . . ?
C43 C42 C41 117.6(8) . . ?
C43 C42 C47 119.6(8) . . ?
C41 C42 C47 122.8(8) . . ?
C42 C43 C44 123.7(8) . . ?
C45 C44 C43 116.1(8) . . ?
C45 C44 C50 123.1(8) . . ?
C43 C44 C50 120.6(7) . . ?
C44 C45 C46 124.2(8) . . ?
C41 C46 C45 117.7(7) . . ?
C41 C46 C53 124.8(8) . . ?
C45 C46 C53 117.5(7) . . ?
C49 C47 C42 108.3(9) . . ?
C49 C47 C48 110.5(10) . . ?
C42 C47 C48 114.4(8) . . ?
C44 C50 C51 111.8(7) . . ?
C44 C50 C52 113.1(8) . . ?
C51 C50 C52 110.2(8) . . ?
C54 C53 C55 109.7(8) . . ?
C54 C53 C46 112.1(9) . . ?
C55 C53 C46 113.6(9) . . ?
C66 C61 C62 120.1(8) . . ?
C66 C61 Se4 124.9(6) . . ?
C62 C61 Se4 115.0(6) . . ?
C63 C62 C61 116.3(9) . . ?
C63 C62 C67 119.8(9) . . ?
C61 C62 C67 123.9(9) . . ?
C62 C63 C64 124.9(9) . . ?
C65 C64 C63 115.5(9) . . ?
C65 C64 C70 123.5(10) . . ?
C63 C64 C70 121.0(9) . . ?
C64 C65 C66 123.0(9) . . ?
C61 C66 C65 120.2(8) . . ?
C61 C66 C73 123.5(8) . . ?
C65 C66 C73 116.2(8) . . ?
C62 C67 C69 114.8(9) . . ?
C62 C67 C68 112.7(8) . . ?
C69 C67 C68 110.0(8) . . ?
C72 C70 C64 115.7(10) . . ?
C72 C70 C71 110.3(12) . . ?
C64 C70 C71 111.6(11) . . ?
C75 C73 C74 113.9(9) . . ?
C75 C73 C66 112.6(8) . . ?
C74 C73 C66 110.2(8) . . ?
C82 C81 C86 120.7(8) . . ?
C82 C81 Se5 119.1(7) . . ?
C86 C81 Se5 120.0(6) . . ?
C81 C82 C83 118.6(9) . . ?
C81 C82 C87 124.0(8) . . ?
C83 C82 C87 117.3(8) . . ?
C84 C83 C82 121.4(9) . . ?
C85 C84 C83 118.3(9) . . ?
C85 C84 C90 122.1(10) . . ?
C83 C84 C90 119.6(9) . . ?
C84 C85 C86 122.8(9) . . ?
C85 C86 C81 117.9(8) . . ?
C85 C86 C93 117.8(8) . . ?
C81 C86 C93 124.3(8) . . ?
C88 C87 C82 110.3(9) . . ?
C88 C87 C89 111.0(11) . . ?
C82 C87 C89 113.7(9) . . ?
C92 C90 C91 111.1(10) . . ?
C92 C90 C84 111.1(11) . . ?
C91 C90 C84 111.5(9) . . ?
C86 C93 C94 109.9(9) . . ?
C86 C93 C95 115.4(9) . . ?
C94 C93 C95 111.7(9) . . ?
C106 C101 C102 119.4(8) . . ?
C106 C101 Se6 124.2(7) . . ?
C102 C101 Se6 116.1(7) . . ?
C103 C102 C101 118.4(9) . . ?
C103 C102 C107 119.4(8) . . ?
C101 C102 C107 122.1(8) . . ?
C102 C103 C104 123.8(9) . . ?
C103 C104 C105 116.1(8) . . ?
C103 C104 C110 121.9(9) . . ?
C105 C104 C110 121.9(9) . . ?
C106 C105 C104 122.4(8) . . ?
C105 C106 C101 119.7(8) . . ?
C105 C106 C113 117.1(8) . . ?
C101 C106 C113 123.2(8) . . ?
C109 C107 C108 108.7(10) . . ?
C109 C107 C102 112.7(8) . . ?
C108 C107 C102 109.7(8) . . ?
C104 C110 C111 110.2(8) . . ?
C104 C110 C112 113.8(8) . . ?
C111 C110 C112 111.3(9) . . ?
C106 C113 C114 115.2(8) . . ?
C106 C113 C115 110.7(8) . . ?
C114 C113 C115 109.4(9) . . ?
C126 C121 C122 119.9(8) . . ?
C126 C121 Se7 120.5(6) . . ?
C122 C121 Se7 119.5(6) . . ?
C123 C122 C121 117.6(8) . . ?
C123 C122 C127 117.9(8) . . ?
C121 C122 C127 124.5(8) . . ?
C124 C123 C122 124.0(9) . . ?
C123 C124 C125 116.2(9) . . ?
C123 C124 C130 122.3(9) . . ?
C125 C124 C130 121.5(9) . . ?
C124 C125 C126 122.8(9) . . ?
C121 C126 C125 119.0(8) . . ?
C121 C126 C133 124.7(8) . . ?
C125 C126 C133 116.3(8) . . ?
C129 C127 C122 111.6(8) . . ?
C129 C127 C128 111.2(8) . . ?
C122 C127 C128 110.8(8) . . ?
C131 C130 C124 113.3(10) . . ?
C131 C130 C132 112.1(11) . . ?
C124 C130 C132 110.2(9) . . ?
C135 C133 C134 112.9(9) . . ?
C135 C133 C126 113.0(9) . . ?
C134 C133 C126 109.5(8) . . ?
C146 C141 C142 121.2(7) . . ?
C146 C141 Se8 115.5(6) . . ?
C142 C141 Se8 123.3(6) . . ?
C143 C142 C141 116.5(8) . . ?
C143 C142 C147 119.3(8) . . ?
C141 C142 C147 124.1(7) . . ?
C144 C143 C142 123.2(8) . . ?
C143 C144 C145 118.4(8) . . ?
C143 C144 C150 120.3(8) . . ?
C145 C144 C150 121.3(8) . . ?
C144 C145 C146 121.6(9) . . ?
C145 C146 C141 118.9(8) . . ?
C145 C146 C153 117.2(8) . . ?
C141 C146 C153 123.9(8) . . ?
C149 C147 C148 110.2(8) . . ?
C149 C147 C142 110.4(7) . . ?
C148 C147 C142 113.7(7) . . ?
C152 C150 C151 109.4(9) . . ?
C152 C150 C144 113.0(8) . . ?
C151 C150 C144 112.8(8) . . ?
C155 C153 C146 114.6(9) . . ?
C155 C153 C154 110.6(10) . . ?
C146 C153 C154 110.0(9) . . ?

loop_
_geom_bond_atom_site_label_1
_geom_bond_atom_site_label_2
_geom_bond_distance
_geom_bond_site_symmetry_2
_geom_bond_publ_flag
Ag1 Se1 2.5049(13) . ?
Ag1 Se5 2.5255(13) . ?
Ag1 Ag7 2.8848(16) . ?
Ag1 Ag6 3.0466(13) . ?
Ag1 Se3 3.1039(16) . ?
Ag2 Se7 2.5011(13) . ?
Ag2 Se3 2.5089(13) . ?
Ag2 Ag8 2.9715(11) . ?
Ag2 Se1 3.0425(15) . ?
Ag2 Ag6 3.2480(16) . ?
Ag3 Se8 2.5026(14) . ?
Ag3 Se2 2.5176(15) . ?
Ag3 Se4 3.0467(14) . ?
Ag3 Ag5 3.1074(12) . ?
Ag3 Ag8 3.1605(17) . ?
Ag4 Se4 2.4979(14) . ?
Ag4 Se6 2.5021(14) . ?
Ag4 Ag7 2.9011(11) . ?
Ag4 Ag5 3.0597(15) . ?
Ag5 Se1 2.4584(12) . ?
Ag5 Se2 2.4652(13) . ?
Ag5 Ag6 3.2580(12) . ?
Ag6 Se4 2.4832(13) . ?
Ag6 Se3 2.4913(14) . ?
Ag7 Se5 2.4969(14) . ?
Ag7 Se6 2.5012(15) . ?
Ag8 Se8 2.5085(13) . ?
Ag8 Se7 2.5108(13) . ?
Se1 C1 1.958(8) . ?
Se2 C21 1.958(8) . ?
Se3 C41 1.954(8) . ?
Se4 C61 1.959(9) . ?
Se5 C81 1.955(8) . ?
Se6 C101 1.961(9) . ?
Se7 C121 1.955(8) . ?
Se8 C141 1.976(8) . ?
C1 C2 1.372(11) . ?
C1 C6 1.416(11) . ?
C2 C3 1.402(12) . ?
C2 C7 1.505(12) . ?
C3 C4 1.389(13) . ?
C4 C5 1.385(12) . ?
C4 C10 1.507(13) . ?
C5 C6 1.397(11) . ?
C6 C13 1.506(11) . ?
C7 C8 1.518(12) . ?
C7 C9 1.529(13) . ?
C10 C12 1.509(16) . ?
C10 C11 1.519(15) . ?
C13 C14 1.533(12) . ?
C13 C15 1.541(12) . ?
C21 C22 1.399(12) . ?
C21 C26 1.419(12) . ?
C22 C23 1.385(12) . ?
C22 C27 1.532(12) . ?
C23 C24 1.366(12) . ?
C24 C25 1.370(12) . ?
C24 C30 1.531(12) . ?
C25 C26 1.403(12) . ?
C26 C33 1.498(12) . ?
C27 C28 1.540(12) . ?
C27 C29 1.551(13) . ?
C30 C31 1.517(13) . ?
C30 C32 1.536(13) . ?
C33 C34 1.445(17) . ?
C33 C35 1.446(17) . ?
C41 C46 1.397(11) . ?
C41 C42 1.419(11) . ?
C42 C43 1.375(12) . ?
C42 C47 1.515(11) . ?
C43 C44 1.408(11) . ?
C44 C45 1.360(11) . ?
C44 C50 1.500(11) . ?
C45 C46 1.400(12) . ?
C46 C53 1.523(12) . ?
C47 C49 1.498(17) . ?
C47 C48 1.528(14) . ?
C50 C51 1.521(13) . ?
C50 C52 1.525(13) . ?
C53 C54 1.499(15) . ?
C53 C55 1.515(14) . ?
C61 C66 1.365(12) . ?
C61 C62 1.439(12) . ?
C62 C63 1.369(14) . ?
C62 C67 1.497(12) . ?
C63 C64 1.402(14) . ?
C64 C65 1.374(13) . ?
C64 C70 1.509(14) . ?
C65 C66 1.376(13) . ?
C66 C73 1.561(12) . ?
C67 C69 1.521(12) . ?
C67 C68 1.530(13) . ?
C70 C72 1.485(16) . ?
C70 C71 1.512(17) . ?
C73 C75 1.483(14) . ?
C73 C74 1.503(14) . ?
C81 C82 1.401(12) . ?
C81 C86 1.406(12) . ?
C82 C83 1.414(13) . ?
C82 C87 1.512(13) . ?
C83 C84 1.388(14) . ?
C84 C85 1.381(13) . ?
C84 C90 1.535(14) . ?
C85 C86 1.400(12) . ?
C86 C93 1.504(12) . ?
C87 C88 1.506(15) . ?
C87 C89 1.520(14) . ?
C90 C92 1.510(17) . ?
C90 C91 1.516(16) . ?
C93 C94 1.526(15) . ?
C93 C95 1.540(15) . ?
C101 C106 1.406(12) . ?
C101 C102 1.410(12) . ?
C102 C103 1.375(12) . ?
C102 C107 1.530(12) . ?
C103 C104 1.396(13) . ?
C104 C105 1.401(12) . ?
C104 C110 1.515(12) . ?
C105 C106 1.377(12) . ?
C106 C113 1.506(12) . ?
C107 C109 1.496(13) . ?
C107 C108 1.521(14) . ?
C110 C111 1.525(14) . ?
C110 C112 1.530(14) . ?
C113 C114 1.515(13) . ?
C113 C115 1.549(13) . ?
C121 C126 1.388(12) . ?
C121 C122 1.407(11) . ?
C122 C123 1.397(13) . ?
C122 C127 1.526(12) . ?
C123 C124 1.379(14) . ?
C124 C125 1.383(13) . ?
C124 C130 1.509(13) . ?
C125 C126 1.398(12) . ?
C126 C133 1.537(12) . ?
C127 C129 1.525(14) . ?
C127 C128 1.529(14) . ?
C130 C131 1.456(17) . ?
C130 C132 1.541(16) . ?
C133 C135 1.498(15) . ?
C133 C134 1.519(14) . ?
C141 C146 1.393(12) . ?
C141 C142 1.416(12) . ?
C142 C143 1.401(12) . ?
C142 C147 1.522(12) . ?
C143 C144 1.371(12) . ?
C144 C145 1.382(12) . ?
C144 C150 1.540(11) . ?
C145 C146 1.389(12) . ?
C146 C153 1.531(12) . ?
C147 C149 1.507(12) . ?
C147 C148 1.516(12) . ?
C150 C152 1.488(13) . ?
C150 C151 1.493(14) . ?
C153 C155 1.507(14) . ?
C153 C154 1.531(15) . ?
